data_2222330
loop_
_publ_author_name
'Shahwar, Durre'
'Tahir, M. Nawaz'
'Ahmad, Naeem'
'Yasmeen, Asma'
'Ullah, Saif'

_publ_section_title
;
 Phenyl <i>N</i>-(2-methylphenyl)carbamate
;
_journal_coeditor_code HB5008
_journal_issue 7
_journal_name_full 'Acta Crystallographica Section E'
_journal_page_first o1629
_journal_paper_doi 10.1107/S1600536809022788
_journal_volume 65
_journal_year 2009
_chemical_formula_iupac 'C14 H13 N O2'
_chemical_formula_moiety 'C14 H13 N O2'
_chemical_formula_sum 'C14 H13 N O2'
_chemical_formula_weight 227.25
_chemical_name_systematic
;
Phenyl <i>N</i>-(2-methylphenyl)carbamate
;
_space_group_IT_number 33
_symmetry_cell_setting orthorhombic
_symmetry_space_group_name_Hall 'P 2c -2n'
_symmetry_space_group_name_H-M 'P n a 21'
_atom_sites_solution_hydrogens geom
_atom_sites_solution_primary direct
_atom_sites_solution_secondary difmap
_audit_creation_method SHELXL-97
_cell_angle_alpha 90
_cell_angle_beta 90
_cell_angle_gamma 90
_cell_formula_units_Z 4
_cell_length_a 10.5736(9)
_cell_length_b 18.5414(14)
_cell_length_c 5.9681(4)
_cell_measurement_reflns_used 2241
_cell_measurement_temperature 296(2)
_cell_measurement_theta_max 28.56
_cell_measurement_theta_min 2.99
_cell_volume 1170.04(15)
_computing_cell_refinement 'SAINT (Bruker, 2007)'
_computing_data_collection 'APEX2 (Bruker, 2007)'
_computing_data_reduction 'SAINT (Bruker, 2007)'
_computing_molecular_graphics 'ORTEP-3 (Farrugia, 1997) and PLATON (Spek, 2009)'
_computing_publication_material
;
WinGx (Farrugia, 1999) and PLATON (Spek, 2009)
;
_computing_structure_refinement 'SHELXL97 (Sheldrick, 2008)'
_computing_structure_solution 'SHELXS97 (Sheldrick, 2008)'
_diffrn_ambient_temperature 296(2)
_diffrn_detector_area_resol_mean 7.40
_diffrn_measured_fraction_theta_full 0.996
_diffrn_measured_fraction_theta_max 0.996
_diffrn_measurement_device_type 'Bruker Kappa APEXII CCD'
_diffrn_measurement_method \w
_diffrn_radiation_monochromator graphite
_diffrn_radiation_source 'fine-focus sealed tube'
_diffrn_radiation_type MoK\a
_diffrn_radiation_wavelength 0.71073
_diffrn_reflns_av_R_equivalents 0.0370
_diffrn_reflns_av_sigmaI/netI 0.0401
_diffrn_reflns_limit_h_max 13
_diffrn_reflns_limit_h_min -14
_diffrn_reflns_limit_k_max 24
_diffrn_reflns_limit_k_min -17
_diffrn_reflns_limit_l_max 7
_diffrn_reflns_limit_l_min -7
_diffrn_reflns_number 6929
_diffrn_reflns_theta_full 28.32
_diffrn_reflns_theta_max 28.32
_diffrn_reflns_theta_min 2.92
_diffrn_standards_number 0
_exptl_absorpt_coefficient_mu 0.087
_exptl_absorpt_correction_T_max 0.989
_exptl_absorpt_correction_T_min 0.984
_exptl_absorpt_correction_type multi-scan
_exptl_absorpt_process_details '(SADABS; Bruker, 2005)'
_exptl_crystal_colour colourless
_exptl_crystal_density_diffrn 1.290
_exptl_crystal_density_method 'not measured'
_exptl_crystal_description block
_exptl_crystal_F_000 480
_exptl_crystal_size_max 0.25
_exptl_crystal_size_mid 0.14
_exptl_crystal_size_min 0.14
_refine_diff_density_max 0.125
_refine_diff_density_min -0.152
_refine_ls_extinction_method none
_refine_ls_goodness_of_fit_ref 1.013
_refine_ls_hydrogen_treatment mixed
_refine_ls_matrix_type full
_refine_ls_number_parameters 158
_refine_ls_number_reflns 1585
_refine_ls_number_restraints 1
_refine_ls_restrained_S_all 1.012
_refine_ls_R_factor_all 0.0799
_refine_ls_R_factor_gt 0.0390
_refine_ls_shift/su_max 0.000
_refine_ls_shift/su_mean 0.000
_refine_ls_structure_factor_coef Fsqd
_refine_ls_weighting_details 'calc w=1/[\s^2^(Fo^2^)+(0.0377P)^2^] where P=(Fo^2^+2Fc^2^)/3'
_refine_ls_weighting_scheme calc
_refine_ls_wR_factor_gt 0.0728
_refine_ls_wR_factor_ref 0.0830
_reflns_number_gt 997
_reflns_number_total 1585
_reflns_threshold_expression I>2\s(I)
_cod_data_source_file hb5008.cif
_cod_data_source_block I
_cod_depositor_comments
;
 Balancing the opening and closing italics markup tags ("<i>", "</i>")
 in the _chemical_name_systematic data item value.

 Antanas Vaitkus,
 2017-03-30
;
_cod_database_code 2222330
_cod_database_fobs_code 2222330

loop_
_symmetry_equiv_pos_site_id
_symmetry_equiv_pos_as_xyz
1 x,y,z
2 -x,-y,1/2+z
3 1/2-x,1/2+y,1/2+z
4 1/2+x,1/2-y,z

loop_
_atom_site_aniso_label
_atom_site_aniso_U_11
_atom_site_aniso_U_22
_atom_site_aniso_U_33
_atom_site_aniso_U_12
_atom_site_aniso_U_13
_atom_site_aniso_U_23
O1 0.0456(10) 0.0665(11) 0.0662(11) 0.0037(8) -0.0135(9) -0.0153(10)
O2 0.0448(10) 0.0669(11) 0.0638(10) -0.0087(8) -0.0047(9) -0.0083(9)
N1 0.0419(11) 0.0632(13) 0.0591(12) -0.0031(11) -0.0084(12) -0.0090(11)
C1 0.0369(12) 0.0511(14) 0.0497(14) -0.0005(10) -0.0010(11) 0.0007(12)
C2 0.0439(13) 0.0417(13) 0.0620(15) -0.0029(11) -0.0062(11) 0.0052(12)
C3 0.0509(15) 0.0604(16) 0.0538(14) -0.0063(12) -0.0084(12) -0.0008(14)
C4 0.0625(15) 0.0521(15) 0.0683(18) -0.0070(12) 0.0069(14) -0.0096(14)
C5 0.0692(19) 0.0490(15) 0.079(2) 0.0116(13) 0.0064(15) 0.0095(15)
C6 0.0577(16) 0.0621(17) 0.0541(16) 0.0100(13) -0.0013(13) 0.0092(14)
C7 0.0484(14) 0.0513(14) 0.0418(11) -0.0019(12) -0.0080(12) 0.0035(11)
C8 0.0445(13) 0.0489(13) 0.0503(12) -0.0100(12) -0.0001(12) 0.0023(12)
C9 0.0479(14) 0.0562(14) 0.0484(14) -0.0180(11) 0.0020(11) 0.0013(13)
C10 0.0679(19) 0.0809(19) 0.0562(16) -0.0237(16) 0.0076(15) -0.0113(15)
C11 0.070(2) 0.072(2) 0.093(2) -0.0072(16) 0.0194(18) -0.0196(17)
C12 0.0536(17) 0.0682(19) 0.102(2) 0.0007(15) 0.0057(17) -0.0014(18)
C13 0.0509(16) 0.0598(17) 0.0689(16) -0.0023(12) -0.0067(13) 0.0042(14)
C14 0.0568(15) 0.084(2) 0.0601(14) -0.0133(14) -0.0147(13) 0.0003(15)

loop_
_atom_site_type_symbol
_atom_site_label
_atom_site_fract_x
_atom_site_fract_y
_atom_site_fract_z
_atom_site_U_iso_or_equiv
_atom_site_thermal_displace_type
_atom_site_calc_flag
_atom_site_refinement_flags
_atom_site_occupancy
O O1 0.27882(15) 0.33744(9) 0.6965(3) 0.0594(6) Uani . . 1.000
O O2 0.48038(14) 0.30458(9) 0.6133(3) 0.0585(6) Uani . . 1.000
N N1 0.30983(19) 0.24161(11) 0.4867(3) 0.0547(7) Uani . . 1.000
C C1 0.31727(19) 0.39161(13) 0.8463(4) 0.0459(8) Uani . . 1.000
C C2 0.3813(2) 0.37450(12) 1.0394(4) 0.0492(8) Uani . . 1.000
C C3 0.4089(2) 0.42831(13) 1.1897(4) 0.0550(9) Uani . . 1.000
C C4 0.3718(2) 0.49827(14) 1.1487(5) 0.0610(9) Uani . . 1.000
C C5 0.3068(2) 0.51391(15) 0.9561(4) 0.0657(10) Uani . . 1.000
C C6 0.2797(2) 0.46077(14) 0.8027(4) 0.0580(9) Uani . . 1.000
C C7 0.3691(2) 0.29463(12) 0.6005(4) 0.0472(8) Uani . . 1.000
C C8 0.3694(2) 0.19088(12) 0.3442(4) 0.0479(7) Uani . . 1.000
C C9 0.3097(2) 0.17293(13) 0.1431(4) 0.0508(8) Uani . . 1.000
C C10 0.3682(3) 0.12288(15) 0.0089(4) 0.0683(10) Uani . . 1.000
C C11 0.4814(3) 0.09134(15) 0.0662(6) 0.0783(12) Uani . . 1.000
C C12 0.5378(3) 0.10948(16) 0.2643(6) 0.0746(11) Uani . . 1.000
C C13 0.4824(2) 0.15870(14) 0.4054(5) 0.0599(9) Uani . . 1.000
C C14 0.1842(2) 0.20522(15) 0.0812(5) 0.0670(10) Uani . . 1.000
H H1 0.233(2) 0.2453(13) 0.486(5) 0.0657 Uiso . . 1.000
H H2 0.40570 0.32718 1.06787 0.0590 Uiso . . 1.000
H H3 0.45290 0.41743 1.32027 0.0660 Uiso . . 1.000
H H4 0.39062 0.53459 1.25089 0.0732 Uiso . . 1.000
H H5 0.28080 0.56101 0.92870 0.0787 Uiso . . 1.000
H H6 0.23641 0.47170 0.67139 0.0696 Uiso . . 1.000
H H10 0.33000 0.10987 -0.12545 0.0820 Uiso . . 1.000
H H11 0.51913 0.05797 -0.02901 0.0938 Uiso . . 1.000
H H12 0.61432 0.08830 0.30394 0.0895 Uiso . . 1.000
H H13 0.52051 0.17034 0.54111 0.0718 Uiso . . 1.000
H H14A 0.12302 0.19369 0.19447 0.1006 Uiso . . 1.000
H H14B 0.15695 0.18596 -0.06011 0.1006 Uiso . . 1.000
H H14C 0.19249 0.25665 0.06956 0.1006 Uiso . . 1.000

loop_
_atom_type_symbol
_atom_type_description
_atom_type_scat_dispersion_real
_atom_type_scat_dispersion_imag
_atom_type_scat_source
C C 0.0033 0.0016 'International Tables Vol C Tables 4.2.6.8 and 6.1.1.4'
H H 0.0000 0.0000 'International Tables Vol C Tables 4.2.6.8 and 6.1.1.4'
N N 0.0061 0.0033 'International Tables Vol C Tables 4.2.6.8 and 6.1.1.4'
O O 0.0106 0.0060 'International Tables Vol C Tables 4.2.6.8 and 6.1.1.4'

loop_
_geom_angle_atom_site_label_1
_geom_angle_atom_site_label_2
_geom_angle_atom_site_label_3
_geom_angle_site_symmetry_1
_geom_angle_site_symmetry_2
_geom_angle_site_symmetry_3
_geom_angle
_geom_angle_publ_flag
C1 O1 C7 . . . 118.67(17) no
C7 N1 C8 . . . 125.43(19) no
C8 N1 H1 . . . 119.7(19) no
C7 N1 H1 . . . 113.9(18) no
O1 C1 C6 . . . 117.7(2) no
C2 C1 C6 . . . 121.3(2) no
O1 C1 C2 . . . 120.8(2) no
C1 C2 C3 . . . 119.0(2) no
C2 C3 C4 . . . 120.5(2) no
C3 C4 C5 . . . 119.4(2) no
C4 C5 C6 . . . 120.8(2) no
C1 C6 C5 . . . 119.0(2) no
O1 C7 N1 . . . 108.04(18) no
O2 C7 N1 . . . 127.1(2) no
O1 C7 O2 . . . 124.9(2) no
C9 C8 C13 . . . 120.9(2) no
N1 C8 C9 . . . 118.26(19) no
N1 C8 C13 . . . 120.8(2) no
C10 C9 C14 . . . 121.6(2) no
C8 C9 C10 . . . 117.3(2) no
C8 C9 C14 . . . 121.1(2) no
C9 C10 C11 . . . 122.3(3) no
C10 C11 C12 . . . 119.4(3) no
C11 C12 C13 . . . 120.5(3) no
C8 C13 C12 . . . 119.5(3) no
C1 C2 H2 . . . 121.00 no
C3 C2 H2 . . . 120.00 no
C2 C3 H3 . . . 120.00 no
C4 C3 H3 . . . 120.00 no
C3 C4 H4 . . . 120.00 no
C5 C4 H4 . . . 120.00 no
C4 C5 H5 . . . 120.00 no
C6 C5 H5 . . . 120.00 no
C1 C6 H6 . . . 121.00 no
C5 C6 H6 . . . 120.00 no
C9 C10 H10 . . . 119.00 no
C11 C10 H10 . . . 119.00 no
C10 C11 H11 . . . 120.00 no
C12 C11 H11 . . . 120.00 no
C11 C12 H12 . . . 120.00 no
C13 C12 H12 . . . 120.00 no
C8 C13 H13 . . . 120.00 no
C12 C13 H13 . . . 120.00 no
C9 C14 H14A . . . 109.00 no
C9 C14 H14B . . . 109.00 no
C9 C14 H14C . . . 109.00 no
H14A C14 H14B . . . 109.00 no
H14A C14 H14C . . . 109.00 no
H14B C14 H14C . . . 109.00 no

loop_
_geom_bond_atom_site_label_1
_geom_bond_atom_site_label_2
_geom_bond_site_symmetry_1
_geom_bond_site_symmetry_2
_geom_bond_distance
_geom_bond_publ_flag
O1 C1 . . 1.405(3) no
O1 C7 . . 1.367(3) no
O2 C7 . . 1.194(3) no
N1 C7 . . 1.349(3) no
N1 C8 . . 1.416(3) no
N1 H1 . . 0.82(2) no
C1 C6 . . 1.367(3) no
C1 C2 . . 1.374(3) no
C2 C3 . . 1.373(3) no
C3 C4 . . 1.377(4) no
C4 C5 . . 1.370(4) no
C5 C6 . . 1.375(4) no
C8 C13 . . 1.385(3) no
C8 C9 . . 1.396(3) no
C9 C10 . . 1.373(4) no
C9 C14 . . 1.502(3) no
C10 C11 . . 1.375(4) no
C11 C12 . . 1.366(5) no
C12 C13 . . 1.373(4) no
C2 H2 . . 0.9300 no
C3 H3 . . 0.9300 no
C4 H4 . . 0.9300 no
C5 H5 . . 0.9300 no
C6 H6 . . 0.9300 no
C10 H10 . . 0.9300 no
C11 H11 . . 0.9300 no
C12 H12 . . 0.9300 no
C13 H13 . . 0.9300 no
C14 H14A . . 0.9600 no
C14 H14B . . 0.9600 no
C14 H14C . . 0.9600 no

loop_
_geom_hbond_atom_site_label_D
_geom_hbond_atom_site_label_H
_geom_hbond_atom_site_label_A
_geom_hbond_site_symmetry_A
_geom_hbond_distance_DH
_geom_hbond_distance_HA
_geom_hbond_distance_DA
_geom_hbond_angle_DHA
_geom_hbond_publ_flag
C5 H5 CgB 3_555 0.93 2.95 3.714(3) 140 yes

loop_
_geom_torsion_atom_site_label_1
_geom_torsion_atom_site_label_2
_geom_torsion_atom_site_label_3
_geom_torsion_atom_site_label_4
_geom_torsion_site_symmetry_1
_geom_torsion_site_symmetry_2
_geom_torsion_site_symmetry_3
_geom_torsion_site_symmetry_4
_geom_torsion
_geom_torsion_publ_flag
C7 O1 C1 C2 . . . . -60.4(3) no
C7 O1 C1 C6 . . . . 124.9(2) no
C1 O1 C7 O2 . . . . -9.1(3) no
C1 O1 C7 N1 . . . . 172.51(19) no
C8 N1 C7 O1 . . . . 172.7(2) no
C8 N1 C7 O2 . . . . -5.7(4) no
C7 N1 C8 C9 . . . . -139.0(2) no
C7 N1 C8 C13 . . . . 42.5(3) no
O1 C1 C2 C3 . . . . -175.14(19) no
C6 C1 C2 C3 . . . . -0.7(3) no
O1 C1 C6 C5 . . . . 174.57(19) no
C2 C1 C6 C5 . . . . -0.1(3) no
C1 C2 C3 C4 . . . . 0.7(3) no
C2 C3 C4 C5 . . . . 0.0(3) no
C3 C4 C5 C6 . . . . -0.8(3) no
C4 C5 C6 C1 . . . . 0.8(3) no
N1 C8 C9 C10 . . . . -179.1(2) no
N1 C8 C9 C14 . . . . -1.3(3) no
C13 C8 C9 C10 . . . . -0.6(4) no
C13 C8 C9 C14 . . . . 177.2(2) no
N1 C8 C13 C12 . . . . 179.8(2) no
C9 C8 C13 C12 . . . . 1.3(4) no
C8 C9 C10 C11 . . . . -0.4(4) no
C14 C9 C10 C11 . . . . -178.2(3) no
C9 C10 C11 C12 . . . . 0.7(5) no
C10 C11 C12 C13 . . . . 0.0(5) no
C11 C12 C13 C8 . . . . -1.0(4) no

loop_
_cod_related_entry_id
_cod_related_entry_database
_cod_related_entry_code
1 ChemSpider 3653765
